data_4081365
loop_
_publ_author_name
'Frutos-Pedre Roberto'
'Gonz\'alez-Herrero, Pablo'
'Vicente, Jos\'e'
'Jones, Peter G.'

_publ_section_title
;
 Reactivity of Ortho-Palladated Benzamides toward CO, Isocyanides, and
 Alkynes. Synthesis of Functionalized Isoindolin-1-ones and
 4,5-Disubstituted Benzo[c]azepine-1,3-diones
;
_journal_issue 16
_journal_name_full Organometallics
_journal_page_first 4664
_journal_paper_doi 10.1021/om4006406
_journal_volume 32
_journal_year 2013
_chemical_formula_sum 'C13 H21.34 N3 O1.17 Pd'
_chemical_formula_weight 344.84
_chemical_name_systematic
;
 ?
;
_space_group_IT_number 15
_symmetry_cell_setting monoclinic
_symmetry_space_group_name_Hall '-C 2yc'
_symmetry_space_group_name_H-M 'C 1 2/c 1'
_atom_sites_solution_hydrogens geom
_atom_sites_solution_primary direct
_atom_sites_solution_secondary difmap
_audit_creation_method SHELXL-97
_cell_angle_alpha 90.00
_cell_angle_beta 124.139(6)
_cell_angle_gamma 90.00
_cell_formula_units_Z 8
_cell_length_a 17.7877(7)
_cell_length_b 12.4571(3)
_cell_length_c 15.6840(6)
_cell_measurement_reflns_used 14745
_cell_measurement_temperature 100(2)
_cell_measurement_theta_max 30.7708
_cell_measurement_theta_min 2.2854
_cell_volume 2876.4(3)
_computing_cell_refinement
;
CrysAlisPro, Oxford Diffraction Ltd.,
Version 1.171.35.21 (release 20-01-2012 CrysAlis171 .NET)
(compiled Jan 23 2012,18:06:46)
;
_computing_data_collection
;
CrysAlisPro, Oxford Diffraction Ltd.,
Version 1.171.35.21 (release 20-01-2012 CrysAlis171 .NET)
(compiled Jan 23 2012,18:06:46)
;
_computing_data_reduction
;
CrysAlisPro, Oxford Diffraction Ltd.,
Version 1.171.35.21 (release 20-01-2012 CrysAlis171 .NET)
(compiled Jan 23 2012,18:06:46)
;
_computing_molecular_graphics 'Siemens XP'
_computing_publication_material SHELXL-97
_computing_structure_refinement 'SHELXL-97 (Sheldrick, 1997)'
_computing_structure_solution 'SHELXS-97 (Sheldrick, 1990)'
_diffrn_ambient_temperature 100(2)
_diffrn_detector_area_resol_mean 16.1419
_diffrn_measured_fraction_theta_full 0.974
_diffrn_measured_fraction_theta_max 0.952
_diffrn_measurement_device_type 'Oxford Diffraction Xcalibur, Eos'
_diffrn_measurement_method \w-scan
_diffrn_radiation_monochromator graphite
_diffrn_radiation_source 'Enhance (Mo) X-ray Source'
_diffrn_radiation_type MoK\a
_diffrn_radiation_wavelength 0.71073
_diffrn_reflns_av_R_equivalents 0.0328
_diffrn_reflns_av_sigmaI/netI 0.0193
_diffrn_reflns_limit_h_max 24
_diffrn_reflns_limit_h_min -24
_diffrn_reflns_limit_k_max 17
_diffrn_reflns_limit_k_min -17
_diffrn_reflns_limit_l_max 22
_diffrn_reflns_limit_l_min -21
_diffrn_reflns_number 39815
_diffrn_reflns_theta_full 30.50
_diffrn_reflns_theta_max 30.84
_diffrn_reflns_theta_min 2.77
_exptl_absorpt_coefficient_mu 1.285
_exptl_absorpt_correction_T_max 1.00000
_exptl_absorpt_correction_T_min 0.86326
_exptl_absorpt_correction_type multi-scan
_exptl_absorpt_process_details
;
CrysAlisPro, Oxford Diffraction Ltd.,
Version 1.171.35.21 (release 20-01-2012 CrysAlis171 .NET)
(compiled Jan 23 2012,18:06:46)
;
_exptl_crystal_colour colourless
_exptl_crystal_density_diffrn 1.593
_exptl_crystal_density_meas ?
_exptl_crystal_density_method 'not measured'
_exptl_crystal_description plate
_exptl_crystal_F_000 1406
_exptl_crystal_size_max 0.35
_exptl_crystal_size_mid 0.30
_exptl_crystal_size_min 0.04
_refine_diff_density_max 0.862
_refine_diff_density_min -0.639
_refine_diff_density_rms 0.077
_refine_ls_extinction_method none
_refine_ls_goodness_of_fit_ref 1.078
_refine_ls_hydrogen_treatment mixed
_refine_ls_matrix_type full
_refine_ls_number_parameters 176
_refine_ls_number_reflns 4312
_refine_ls_number_restraints 0
_refine_ls_restrained_S_all 1.078
_refine_ls_R_factor_all 0.0279
_refine_ls_R_factor_gt 0.0223
_refine_ls_shift/su_max 0.003
_refine_ls_shift/su_mean 0.000
_refine_ls_structure_factor_coef Fsqd
_refine_ls_weighting_details 'calc w=1/[\s^2^(Fo^2^)+(0.0216P)^2^+3.9747P] where P=(Fo^2^+2Fc^2^)/3'
_refine_ls_weighting_scheme calc
_refine_ls_wR_factor_gt 0.0504
_refine_ls_wR_factor_ref 0.0531
_reflns_number_gt 3815
_reflns_number_total 4312
_reflns_threshold_expression >2sigma(I)
_cod_data_source_file om4006406_si_002.cif
_cod_data_source_block bonzee
_cod_depositor_comments
;
The following automatic conversions were performed:

'_exptl_crystal_density_meas' value 'not measured' was changed to '?'
- the value is perceived as not measured.

Automatic conversion script
Id: cif_fix_values 3008 2015-01-20 13:52:24Z robertas 
;
_cod_original_cell_volume 2876.42(17)
_cod_original_sg_symbol_H-M 'C 2/c'
_cod_database_code 4081365

loop_
_symmetry_equiv_pos_as_xyz
'x, y, z'
'-x, y, -z+1/2'
'x+1/2, y+1/2, z'
'-x+1/2, y+1/2, -z+1/2'
'-x, -y, -z'
'x, -y, z-1/2'
'-x+1/2, -y+1/2, -z'
'x+1/2, -y+1/2, z-1/2'

loop_
_atom_site_label
_atom_site_type_symbol
_atom_site_fract_x
_atom_site_fract_y
_atom_site_fract_z
_atom_site_U_iso_or_equiv
_atom_site_adp_type
_atom_site_occupancy
_atom_site_symmetry_multiplicity
_atom_site_calc_flag
_atom_site_refinement_flags
Pd1 Pd 0.333235(8) 0.576998(10) 0.364252(9) 0.01762(4) Uani 1 1 d .
O1 O 0.35107(9) 0.84124(10) 0.53037(12) 0.0310(3) Uani 1 1 d .
N1 N 0.30302(10) 0.68619(12) 0.43358(12) 0.0235(3) Uani 1 1 d .
H01 H 0.2628(16) 0.6809(18) 0.4436(18) 0.035(6) Uiso 1 1 d .
N2 N 0.36967(11) 0.45269(13) 0.30141(12) 0.0263(3) Uani 1 1 d .
N3 N 0.23351(10) 0.46314(13) 0.34531(11) 0.0277(3) Uani 1 1 d .
C1 C 0.42432(10) 0.69034(13) 0.39156(12) 0.0174(3) Uani 1 1 d .
C2 C 0.42857(10) 0.77313(13) 0.45518(12) 0.0181(3) Uani 1 1 d .
C3 C 0.49111(11) 0.85662(13) 0.48949(14) 0.0217(3) Uani 1 1 d .
H3 H 0.4937 0.9098 0.5345 0.026 Uiso 1 1 calc R
C4 C 0.54999(12) 0.86177(14) 0.45724(15) 0.0254(4) Uani 1 1 d .
H4 H 0.5937 0.9176 0.4809 0.030 Uiso 1 1 calc R
C5 C 0.54361(12) 0.78429(14) 0.39036(15) 0.0259(4) Uani 1 1 d .
H5 H 0.5817 0.7887 0.3659 0.031 Uiso 1 1 calc R
C6 C 0.48194(12) 0.69957(14) 0.35833(13) 0.0228(3) Uani 1 1 d .
H6 H 0.4793 0.6470 0.3128 0.027 Uiso 1 1 calc R
C7 C 0.35769(11) 0.77000(13) 0.47861(13) 0.0207(3) Uani 1 1 d .
C8 C 0.33313(15) 0.47148(19) 0.19180(14) 0.0379(5) Uani 1 1 d .
H8A H 0.3601 0.5369 0.1852 0.057 Uiso 1 1 calc R
H8B H 0.2670 0.4797 0.1528 0.057 Uiso 1 1 calc R
H8C H 0.3481 0.4103 0.1646 0.057 Uiso 1 1 calc R
C9 C 0.46854(15) 0.42997(16) 0.35677(16) 0.0322(4) Uani 1 1 d .
H9A H 0.4775 0.3639 0.3296 0.048 Uiso 1 1 calc R
H9B H 0.4947 0.4212 0.4305 0.048 Uiso 1 1 calc R
H9C H 0.4985 0.4899 0.3467 0.048 Uiso 1 1 calc R
C10 C 0.33017(16) 0.35256(17) 0.31577(17) 0.0394(5) Uani 1 1 d .
H10A H 0.3298 0.2940 0.2729 0.047 Uiso 1 1 calc R
H10B H 0.3685 0.3297 0.3887 0.047 Uiso 1 1 calc R
C11 C 0.23643(16) 0.37229(19) 0.28633(18) 0.0427(5) Uani 1 1 d .
H11A H 0.2129 0.3068 0.2995 0.051 Uiso 1 1 calc R
H11B H 0.1968 0.3884 0.2117 0.051 Uiso 1 1 calc R
C12 C 0.25958(13) 0.42989(16) 0.44895(15) 0.0305(4) Uani 1 1 d .
H12A H 0.2195 0.3719 0.4426 0.046 Uiso 1 1 calc R
H12B H 0.2539 0.4912 0.4842 0.046 Uiso 1 1 calc R
H12C H 0.3226 0.4045 0.4889 0.046 Uiso 1 1 calc R
C13 C 0.14013(13) 0.5076(2) 0.28822(16) 0.0400(5) Uani 1 1 d .
H13A H 0.1247 0.5372 0.2223 0.060 Uiso 1 1 calc R
H13B H 0.1368 0.5645 0.3291 0.060 Uiso 1 1 calc R
H13C H 0.0972 0.4504 0.2755 0.060 Uiso 1 1 calc R
O1W O 0.4847(7) 0.7786(6) 0.7514(9) 0.039(3) Uiso 0.173(5) 1 d P

loop_
_atom_site_aniso_label
_atom_site_aniso_U_11
_atom_site_aniso_U_22
_atom_site_aniso_U_33
_atom_site_aniso_U_23
_atom_site_aniso_U_13
_atom_site_aniso_U_12
Pd1 0.01652(6) 0.02036(7) 0.01314(6) 0.00099(4) 0.00658(5) -0.00540(4)
O1 0.0313(7) 0.0239(6) 0.0487(8) -0.0057(6) 0.0292(7) -0.0018(5)
N1 0.0187(7) 0.0258(7) 0.0296(8) 0.0003(6) 0.0158(6) -0.0030(5)
N2 0.0331(8) 0.0253(7) 0.0222(7) -0.0038(6) 0.0165(6) -0.0089(6)
N3 0.0262(7) 0.0338(8) 0.0202(7) -0.0048(6) 0.0113(6) -0.0153(6)
C1 0.0156(7) 0.0170(7) 0.0165(7) 0.0048(5) 0.0072(6) -0.0007(5)
C2 0.0164(7) 0.0171(7) 0.0204(7) 0.0055(6) 0.0100(6) 0.0016(5)
C3 0.0206(7) 0.0160(7) 0.0269(8) 0.0020(6) 0.0123(7) -0.0001(6)
C4 0.0229(8) 0.0189(8) 0.0349(10) 0.0019(7) 0.0165(7) -0.0040(6)
C5 0.0258(8) 0.0249(8) 0.0339(9) 0.0032(7) 0.0210(8) -0.0029(7)
C6 0.0253(8) 0.0218(8) 0.0246(8) 0.0011(6) 0.0161(7) -0.0026(6)
C7 0.0179(7) 0.0196(7) 0.0258(8) 0.0059(6) 0.0130(6) 0.0029(6)
C8 0.0412(11) 0.0512(13) 0.0173(8) -0.0045(8) 0.0140(8) -0.0015(10)
C9 0.0409(11) 0.0287(9) 0.0279(9) 0.0061(7) 0.0198(9) 0.0065(8)
C10 0.0569(14) 0.0285(10) 0.0384(11) -0.0097(8) 0.0301(11) -0.0160(9)
C11 0.0511(13) 0.0401(12) 0.0409(12) -0.0182(10) 0.0282(11) -0.0284(10)
C12 0.0299(9) 0.0356(10) 0.0246(9) 0.0021(7) 0.0144(8) -0.0126(8)
C13 0.0230(9) 0.0547(13) 0.0289(10) 0.0035(9) 0.0064(8) -0.0164(9)

loop_
_atom_type_symbol
_atom_type_description
_atom_type_scat_dispersion_real
_atom_type_scat_dispersion_imag
_atom_type_scat_source
C C 0.0033 0.0016 'International Tables Vol C Tables 4.2.6.8 and 6.1.1.4'
H H 0.0000 0.0000 'International Tables Vol C Tables 4.2.6.8 and 6.1.1.4'
N N 0.0061 0.0033 'International Tables Vol C Tables 4.2.6.8 and 6.1.1.4'
O O 0.0106 0.0060 'International Tables Vol C Tables 4.2.6.8 and 6.1.1.4'
Pd Pd -0.9988 1.0072 'International Tables Vol C Tables 4.2.6.8 and 6.1.1.4'

loop_
_geom_angle_atom_site_label_1
_geom_angle_atom_site_label_2
_geom_angle_atom_site_label_3
_geom_angle
N1 Pd1 C1 80.56(6)
N1 Pd1 N2 175.27(6)
C1 Pd1 N2 101.08(6)
N1 Pd1 N3 94.08(6)
C1 Pd1 N3 174.46(6)
N2 Pd1 N3 84.15(6)
C7 N1 Pd1 119.03(12)
C8 N2 C9 108.27(15)
C8 N2 C10 111.55(16)
C9 N2 C10 104.63(16)
C8 N2 Pd1 112.05(13)
C9 N2 Pd1 115.90(11)
C10 N2 Pd1 104.16(12)
C12 N3 C11 111.94(17)
C12 N3 C13 108.82(16)
C11 N3 C13 109.16(16)
C12 N3 Pd1 107.86(10)
C11 N3 Pd1 105.91(12)
C13 N3 Pd1 113.19(12)
C6 C1 C2 116.58(14)
C6 C1 Pd1 130.91(13)
C2 C1 Pd1 112.51(11)
C3 C2 C1 122.35(15)
C3 C2 C7 121.63(15)
C1 C2 C7 115.91(14)
C2 C3 C4 119.56(16)
C5 C4 C3 118.92(16)
C4 C5 C6 120.93(16)
C1 C6 C5 121.52(16)
O1 C7 N1 126.50(15)
O1 C7 C2 122.59(15)
N1 C7 C2 110.83(15)
C11 C10 N2 110.70(19)
C10 C11 N3 111.12(16)

loop_
_geom_bond_atom_site_label_1
_geom_bond_atom_site_label_2
_geom_bond_distance
Pd1 N1 1.9943(16)
Pd1 C1 2.0058(15)
Pd1 N2 2.1228(16)
Pd1 N3 2.1575(14)
O1 C7 1.252(2)
N1 C7 1.328(2)
N2 C8 1.476(2)
N2 C9 1.488(3)
N2 C10 1.509(2)
N3 C12 1.478(2)
N3 C11 1.481(3)
N3 C13 1.482(3)
C1 C6 1.391(2)
C1 C2 1.407(2)
C2 C3 1.392(2)
C2 C7 1.499(2)
C3 C4 1.397(2)
C4 C5 1.382(3)
C5 C6 1.397(2)
C10 C11 1.480(3)

loop_
_geom_hbond_atom_site_label_D
_geom_hbond_atom_site_label_H
_geom_hbond_atom_site_label_A
_geom_hbond_distance_DH
_geom_hbond_distance_HA
_geom_hbond_distance_DA
_geom_hbond_angle_DHA
_geom_hbond_site_symmetry_A
N1 H01 O1 0.82(2) 2.30(2) 3.1128(19) 178(2) 7_566
